data_4120605
loop_
_publ_author_name
'Tereniak, Stephen J.'
'Carlson, Rebecca K.'
'Clouston, Laura J.'
'Young, Jr, Victor G'
'Bill, Eckhard'
'Maurice, R\'emi'
'Chen, Yu-Sheng'
'Kim, Hyun Jung'
'Gagliardi, Laura'
'Lu, Connie C.'

_publ_section_title
;
 Role of the metal in the bonding and properties of bimetallic complexes
 involving manganese, iron, and cobalt.
;
_journal_issue 5
_journal_name_full 'Journal of the American Chemical Society'
_journal_page_first 1842
_journal_page_last 1855
_journal_paper_doi 10.1021/ja409016w
_journal_volume 136
_journal_year 2014
_chemical_formula_moiety 'C21 H24 Cl Fe Mn N7'
_chemical_formula_sum 'C21 H24 Cl Fe Mn N7'
_chemical_formula_weight 520.71
_chemical_name_common (PPL)FeMnCl
_chemical_name_systematic
; 
 ? 
;
_space_group_IT_number 14
_symmetry_cell_setting monoclinic
_symmetry_space_group_name_Hall '-P 2yn'
_symmetry_space_group_name_H-M 'P 1 21/n 1'
_atom_sites_solution_hydrogens geom
_atom_sites_solution_primary direct
_atom_sites_solution_secondary difmap
_audit_creation_method SHELXL-97
_cell_angle_alpha 90.00
_cell_angle_beta 98.5002(4)
_cell_angle_gamma 90.00
_cell_formula_units_Z 4
_cell_length_a 9.3535(4)
_cell_length_b 12.5109(5)
_cell_length_c 18.5566(8)
_cell_measurement_reflns_used 9942
_cell_measurement_temperature 173(2)
_cell_measurement_theta_max 28.56
_cell_measurement_theta_min 2.31
_cell_volume 2147.65(16)
_computing_cell_refinement 'APEX II, Bruker'
_computing_data_collection 'APEX II, Bruker'
_computing_data_reduction 'APEX II, Bruker'
_computing_molecular_graphics POV-ray
_computing_structure_refinement 'SHELXL-97 (Sheldrick, 2008)'
_computing_structure_solution 'SHELXS-97 (Sheldrick, 2008)'
_diffrn_ambient_temperature 173(2)
_diffrn_measured_fraction_theta_full 0.998
_diffrn_measured_fraction_theta_max 0.998
_diffrn_measurement_device_type 'APEX II Platform CCD'
_diffrn_measurement_method 'area detector, omega  scans per phi'
_diffrn_radiation_monochromator graphite
_diffrn_radiation_source 'normal-focus sealed tube'
_diffrn_radiation_type MoK\a
_diffrn_radiation_wavelength 0.71073
_diffrn_reflns_av_R_equivalents 0.0294
_diffrn_reflns_av_sigmaI/netI 0.0234
_diffrn_reflns_limit_h_max 12
_diffrn_reflns_limit_h_min -12
_diffrn_reflns_limit_k_max 16
_diffrn_reflns_limit_k_min -16
_diffrn_reflns_limit_l_max 24
_diffrn_reflns_limit_l_min -24
_diffrn_reflns_number 24203
_diffrn_reflns_theta_full 27.48
_diffrn_reflns_theta_max 27.48
_diffrn_reflns_theta_min 1.97
_exptl_absorpt_coefficient_mu 1.412
_exptl_absorpt_correction_T_max 0.7654
_exptl_absorpt_correction_T_min 0.6020
_exptl_absorpt_correction_type multi-scan
_exptl_absorpt_process_details 'SADABS, R. Blessing, 1995'
_exptl_crystal_colour orange
_exptl_crystal_density_diffrn 1.610
_exptl_crystal_density_method 'not measured'
_exptl_crystal_description block
_exptl_crystal_F_000 1068
_exptl_crystal_size_max 0.40
_exptl_crystal_size_mid 0.40
_exptl_crystal_size_min 0.20
_refine_diff_density_max 0.293
_refine_diff_density_min -0.246
_refine_diff_density_rms 0.053
_refine_ls_extinction_method none
_refine_ls_goodness_of_fit_ref 1.044
_refine_ls_hydrogen_treatment constr
_refine_ls_matrix_type full
_refine_ls_number_parameters 280
_refine_ls_number_reflns 4918
_refine_ls_number_restraints 0
_refine_ls_restrained_S_all 1.044
_refine_ls_R_factor_all 0.0341
_refine_ls_R_factor_gt 0.0265
_refine_ls_shift/su_max 0.000
_refine_ls_shift/su_mean 0.000
_refine_ls_structure_factor_coef Fsqd
_refine_ls_weighting_details 'calc w=1/[\s^2^(Fo^2^)+(0.0279P)^2^+0.8866P] where P=(Fo^2^+2Fc^2^)/3'
_refine_ls_weighting_scheme calc
_refine_ls_wR_factor_gt 0.0622
_refine_ls_wR_factor_ref 0.0659
_reflns_number_gt 4134
_reflns_number_total 4918
_reflns_threshold_expression >2sigma(I)
_cod_data_source_file ja409016w_si_001.cif
_cod_data_source_block 12224_1m_compound5
_cod_original_sg_symbol_H-M P2(1)/n
_cod_database_code 4120605

loop_
_symmetry_equiv_pos_as_xyz
'x, y, z'
'-x+1/2, y+1/2, -z+1/2'
'-x, -y, -z'
'x-1/2, -y-1/2, z-1/2'

loop_
_atom_site_label
_atom_site_type_symbol
_atom_site_fract_x
_atom_site_fract_y
_atom_site_fract_z
_atom_site_U_iso_or_equiv
_atom_site_adp_type
_atom_site_occupancy
_atom_site_symmetry_multiplicity
_atom_site_calc_flag
_atom_site_refinement_flags
Fe1 Fe 0.11948(3) 0.142171(19) 0.177703(13) 0.02233(7) Uani 1 1 d .
Mn1 Mn -0.00736(3) 0.25886(2) 0.076730(14) 0.02277(7) Uani 1 1 d .
Cl1 Cl -0.12462(5) 0.36084(4) -0.02130(2) 0.03486(11) Uani 1 1 d .
N1 N 0.22112(16) 0.04724(12) 0.25993(8) 0.0282(3) Uani 1 1 d .
C1 C 0.2309(2) -0.05835(15) 0.22474(11) 0.0354(4) Uani 1 1 d .
H1A H 0.2471 -0.1143 0.2628 0.042 Uiso 1 1 calc R
H1B H 0.3147 -0.0586 0.1978 0.042 Uiso 1 1 calc R
C2 C 0.0931(2) -0.08464(15) 0.17189(11) 0.0358(4) Uani 1 1 d .
H2A H 0.1126 -0.1429 0.1386 0.043 Uiso 1 1 calc R
H2B H 0.0160 -0.1086 0.1994 0.043 Uiso 1 1 calc R
N2 N 0.04669(17) 0.01162(12) 0.13006(8) 0.0290(3) Uani 1 1 d .
C3 C -0.07199(19) 0.01013(14) 0.08019(10) 0.0275(4) Uani 1 1 d .
C4 C -0.1560(2) -0.08256(16) 0.05953(11) 0.0348(4) Uani 1 1 d .
H4A H -0.1246 -0.1504 0.0788 0.042 Uiso 1 1 calc R
C5 C -0.2812(2) -0.07440(17) 0.01233(11) 0.0398(5) Uani 1 1 d .
H5A H -0.3388 -0.1361 -0.0001 0.048 Uiso 1 1 calc R
C6 C -0.3252(2) 0.02440(18) -0.01790(11) 0.0407(5) Uani 1 1 d .
H6A H -0.4123 0.0312 -0.0511 0.049 Uiso 1 1 calc R
C7 C -0.2393(2) 0.11114(17) 0.00163(10) 0.0331(4) Uani 1 1 d .
H7A H -0.2684 0.1782 -0.0197 0.040 Uiso 1 1 calc R
N3 N -0.11484(15) 0.10718(12) 0.04978(8) 0.0264(3) Uani 1 1 d .
C8 C 0.3636(2) 0.09897(16) 0.28289(10) 0.0339(4) Uani 1 1 d .
H8A H 0.4324 0.0455 0.3072 0.041 Uiso 1 1 calc R
H8B H 0.3528 0.1562 0.3185 0.041 Uiso 1 1 calc R
C9 C 0.42436(19) 0.14667(15) 0.21776(10) 0.0315(4) Uani 1 1 d .
H9A H 0.5033 0.1974 0.2350 0.038 Uiso 1 1 calc R
H9B H 0.4643 0.0891 0.1900 0.038 Uiso 1 1 calc R
N4 N 0.30847(15) 0.20211(12) 0.17107(8) 0.0253(3) Uani 1 1 d .
C10 C 0.33604(18) 0.26180(13) 0.11529(9) 0.0225(3) Uani 1 1 d .
C11 C 0.47691(19) 0.28397(14) 0.09904(10) 0.0284(4) Uani 1 1 d .
H11A H 0.5593 0.2565 0.1295 0.034 Uiso 1 1 calc R
C12 C 0.4941(2) 0.34466(14) 0.03982(10) 0.0304(4) Uani 1 1 d .
H12A H 0.5882 0.3582 0.0284 0.036 Uiso 1 1 calc R
C13 C 0.3730(2) 0.38661(14) -0.00379(10) 0.0311(4) Uani 1 1 d .
H13A H 0.3830 0.4300 -0.0448 0.037 Uiso 1 1 calc R
C14 C 0.2392(2) 0.36384(13) 0.01379(10) 0.0271(4) Uani 1 1 d .
H14A H 0.1571 0.3930 -0.0160 0.032 Uiso 1 1 calc R
N5 N 0.21695(15) 0.30226(11) 0.07102(7) 0.0224(3) Uani 1 1 d .
C15 C 0.1250(2) 0.05018(15) 0.31695(10) 0.0320(4) Uani 1 1 d .
H15A H 0.1809 0.0298 0.3645 0.038 Uiso 1 1 calc R
H15B H 0.0460 -0.0024 0.3049 0.038 Uiso 1 1 calc R
C16 C 0.0602(2) 0.16157(15) 0.32298(9) 0.0302(4) Uani 1 1 d .
H16A H -0.0221 0.1577 0.3509 0.036 Uiso 1 1 calc R
H16B H 0.1339 0.2101 0.3490 0.036 Uiso 1 1 calc R
N6 N 0.01041(16) 0.20290(12) 0.24936(8) 0.0263(3) Uani 1 1 d .
C17 C -0.06740(18) 0.29216(14) 0.23933(9) 0.0257(4) Uani 1 1 d .
C18 C -0.1234(2) 0.35014(15) 0.29531(11) 0.0330(4) Uani 1 1 d .
H18A H -0.1075 0.3246 0.3441 0.040 Uiso 1 1 calc R
C19 C -0.1998(2) 0.44237(16) 0.27882(11) 0.0375(5) Uani 1 1 d .
H19A H -0.2362 0.4810 0.3162 0.045 Uiso 1 1 calc R
C20 C -0.2243(2) 0.47973(16) 0.20758(11) 0.0350(4) Uani 1 1 d .
H20A H -0.2775 0.5435 0.1954 0.042 Uiso 1 1 calc R
C21 C -0.16939(19) 0.42166(15) 0.15534(10) 0.0301(4) Uani 1 1 d .
H21A H -0.1863 0.4472 0.1066 0.036 Uiso 1 1 calc R
N7 N -0.09267(15) 0.33031(12) 0.16877(8) 0.0244(3) Uani 1 1 d .

loop_
_atom_site_aniso_label
_atom_site_aniso_U_11
_atom_site_aniso_U_22
_atom_site_aniso_U_33
_atom_site_aniso_U_23
_atom_site_aniso_U_13
_atom_site_aniso_U_12
Fe1 0.02138(13) 0.02297(13) 0.02239(13) 0.00265(9) 0.00243(9) -0.00006(9)
Mn1 0.02066(13) 0.02537(14) 0.02173(13) 0.00119(10) 0.00131(10) -0.00101(10)
Cl1 0.0307(2) 0.0416(3) 0.0300(2) 0.00994(19) -0.00295(18) 0.00118(19)
N1 0.0257(8) 0.0298(8) 0.0288(8) 0.0073(6) 0.0031(6) 0.0020(6)
C1 0.0365(11) 0.0278(10) 0.0429(11) 0.0108(8) 0.0089(9) 0.0065(8)
C2 0.0438(12) 0.0236(9) 0.0414(11) 0.0031(8) 0.0115(9) 0.0001(8)
N2 0.0325(8) 0.0219(7) 0.0327(8) 0.0007(6) 0.0054(7) -0.0014(6)
C3 0.0285(9) 0.0298(9) 0.0263(9) -0.0067(7) 0.0112(7) -0.0036(7)
C4 0.0389(11) 0.0303(10) 0.0383(11) -0.0110(8) 0.0157(9) -0.0077(8)
C5 0.0374(11) 0.0435(12) 0.0413(11) -0.0211(9) 0.0152(9) -0.0158(9)
C6 0.0281(10) 0.0537(13) 0.0401(11) -0.0166(10) 0.0046(8) -0.0089(9)
C7 0.0257(9) 0.0415(11) 0.0318(10) -0.0058(8) 0.0038(8) -0.0006(8)
N3 0.0234(7) 0.0302(8) 0.0262(8) -0.0046(6) 0.0053(6) -0.0039(6)
C8 0.0259(9) 0.0415(11) 0.0325(10) 0.0104(8) -0.0019(8) 0.0026(8)
C9 0.0243(9) 0.0362(10) 0.0331(10) 0.0064(8) 0.0019(7) 0.0022(8)
N4 0.0210(7) 0.0272(8) 0.0273(8) 0.0038(6) 0.0025(6) -0.0009(6)
C10 0.0234(8) 0.0196(8) 0.0246(8) -0.0039(6) 0.0035(7) -0.0011(6)
C11 0.0224(9) 0.0291(9) 0.0334(10) -0.0029(7) 0.0035(7) -0.0020(7)
C12 0.0260(9) 0.0291(9) 0.0381(10) -0.0026(8) 0.0114(8) -0.0048(7)
C13 0.0357(10) 0.0273(9) 0.0324(10) 0.0037(7) 0.0118(8) -0.0034(8)
C14 0.0303(9) 0.0241(9) 0.0269(9) 0.0025(7) 0.0045(7) 0.0007(7)
N5 0.0227(7) 0.0212(7) 0.0236(7) -0.0011(6) 0.0046(6) -0.0011(6)
C15 0.0325(10) 0.0383(10) 0.0249(9) 0.0096(8) 0.0036(7) -0.0017(8)
C16 0.0313(10) 0.0375(10) 0.0218(9) 0.0030(7) 0.0037(7) -0.0025(8)
N6 0.0256(8) 0.0308(8) 0.0227(7) 0.0018(6) 0.0042(6) 0.0014(6)
C17 0.0203(8) 0.0301(9) 0.0270(9) -0.0019(7) 0.0041(7) -0.0048(7)
C18 0.0319(10) 0.0394(11) 0.0298(10) -0.0041(8) 0.0115(8) -0.0018(8)
C19 0.0309(10) 0.0396(11) 0.0449(12) -0.0109(9) 0.0154(9) -0.0010(9)
C20 0.0247(9) 0.0338(10) 0.0465(12) -0.0036(9) 0.0055(8) 0.0046(8)
C21 0.0215(9) 0.0328(10) 0.0350(10) -0.0009(8) 0.0009(7) 0.0001(7)
N7 0.0201(7) 0.0274(7) 0.0251(7) -0.0011(6) 0.0012(6) -0.0004(6)

loop_
_atom_type_symbol
_atom_type_description
_atom_type_scat_dispersion_real
_atom_type_scat_dispersion_imag
_atom_type_scat_source
C C 0.0033 0.0016 'International Tables Vol C Tables 4.2.6.8 and 6.1.1.4'
H H 0.0000 0.0000 'International Tables Vol C Tables 4.2.6.8 and 6.1.1.4'
N N 0.0061 0.0033 'International Tables Vol C Tables 4.2.6.8 and 6.1.1.4'
Cl Cl 0.1484 0.1585 'International Tables Vol C Tables 4.2.6.8 and 6.1.1.4'
Mn Mn 0.3368 0.7283 'International Tables Vol C Tables 4.2.6.8 and 6.1.1.4'
Fe Fe 0.3463 0.8444 'International Tables Vol C Tables 4.2.6.8 and 6.1.1.4'

loop_
_geom_angle_atom_site_label_1
_geom_angle_atom_site_label_2
_geom_angle_atom_site_label_3
_geom_angle
N2 Fe1 N4 124.07(6)
N2 Fe1 N6 117.24(6)
N4 Fe1 N6 117.83(6)
N2 Fe1 N1 86.80(6)
N4 Fe1 N1 86.82(6)
N6 Fe1 N1 87.14(6)
N2 Fe1 Mn1 93.09(5)
N4 Fe1 Mn1 93.55(4)
N6 Fe1 Mn1 92.58(4)
N1 Fe1 Mn1 179.61(4)
N3 Mn1 N7 109.16(5)
N3 Mn1 N5 128.42(5)
N7 Mn1 N5 113.66(5)
N3 Mn1 Cl1 98.55(4)
N7 Mn1 Cl1 101.55(4)
N5 Mn1 Cl1 99.71(4)
N3 Mn1 Fe1 79.43(4)
N7 Mn1 Fe1 80.92(4)
N5 Mn1 Fe1 80.25(4)
Cl1 Mn1 Fe1 177.255(18)
C1 N1 C8 113.80(15)
C1 N1 C15 114.74(15)
C8 N1 C15 113.34(15)
C1 N1 Fe1 103.89(11)
C8 N1 Fe1 104.97(10)
C15 N1 Fe1 104.61(10)
N1 C1 C2 111.82(15)
N1 C1 H1A 109.3
C2 C1 H1A 109.3
N1 C1 H1B 109.3
C2 C1 H1B 109.3
H1A C1 H1B 107.9
N2 C2 C1 108.51(15)
N2 C2 H2A 110.0
C1 C2 H2A 110.0
N2 C2 H2B 110.0
C1 C2 H2B 110.0
H2A C2 H2B 108.4
C3 N2 C2 120.44(15)
C3 N2 Fe1 121.94(12)
C2 N2 Fe1 113.34(12)
N2 C3 N3 115.74(15)
N2 C3 C4 124.60(17)
N3 C3 C4 119.62(17)
C5 C4 C3 120.14(19)
C5 C4 H4A 119.9
C3 C4 H4A 119.9
C4 C5 C6 120.08(18)
C4 C5 H5A 120.0
C6 C5 H5A 120.0
C7 C6 C5 118.05(19)
C7 C6 H6A 121.0
C5 C6 H6A 121.0
N3 C7 C6 123.91(19)
N3 C7 H7A 118.0
C6 C7 H7A 118.0
C7 N3 C3 118.14(15)
C7 N3 Mn1 116.23(12)
C3 N3 Mn1 125.52(12)
N1 C8 C9 111.44(15)
N1 C8 H8A 109.3
C9 C8 H8A 109.3
N1 C8 H8B 109.3
C9 C8 H8B 109.3
H8A C8 H8B 108.0
N4 C9 C8 108.91(14)
N4 C9 H9A 109.9
C8 C9 H9A 109.9
N4 C9 H9B 109.9
C8 C9 H9B 109.9
H9A C9 H9B 108.3
C10 N4 C9 121.05(14)
C10 N4 Fe1 123.27(12)
C9 N4 Fe1 112.48(11)
N4 C10 N5 115.89(15)
N4 C10 C11 124.48(16)
N5 C10 C11 119.62(15)
C12 C11 C10 120.19(17)
C12 C11 H11A 119.9
C10 C11 H11A 119.9
C11 C12 C13 119.62(17)
C11 C12 H12A 120.2
C13 C12 H12A 120.2
C14 C13 C12 118.46(17)
C14 C13 H13A 120.8
C12 C13 H13A 120.8
N5 C14 C13 123.88(17)
N5 C14 H14A 118.1
C13 C14 H14A 118.1
C14 N5 C10 118.20(14)
C14 N5 Mn1 116.08(11)
C10 N5 Mn1 125.22(11)
N1 C15 C16 111.24(14)
N1 C15 H15A 109.4
C16 C15 H15A 109.4
N1 C15 H15B 109.4
C16 C15 H15B 109.4
H15A C15 H15B 108.0
N6 C16 C15 109.07(14)
N6 C16 H16A 109.9
C15 C16 H16A 109.9
N6 C16 H16B 109.9
C15 C16 H16B 109.9
H16A C16 H16B 108.3
C17 N6 C16 121.09(15)
C17 N6 Fe1 124.27(12)
C16 N6 Fe1 111.81(11)
N6 C17 N7 115.85(15)
N6 C17 C18 125.17(16)
N7 C17 C18 118.97(16)
C19 C18 C17 120.08(18)
C19 C18 H18A 120.0
C17 C18 H18A 120.0
C18 C19 C20 120.27(18)
C18 C19 H19A 119.9
C20 C19 H19A 119.9
C21 C20 C19 117.92(18)
C21 C20 H20A 121.0
C19 C20 H20A 121.0
N7 C21 C20 124.17(18)
N7 C21 H21A 117.9
C20 C21 H21A 117.9
C21 N7 C17 118.58(15)
C21 N7 Mn1 116.59(12)
C17 N7 Mn1 124.73(11)

loop_
_geom_bond_atom_site_label_1
_geom_bond_atom_site_label_2
_geom_bond_distance
Fe1 N2 1.9325(15)
Fe1 N4 1.9408(14)
Fe1 N6 1.9461(14)
Fe1 N1 2.0527(14)
Fe1 Mn1 2.5283(3)
Mn1 N3 2.1709(15)
Mn1 N7 2.1808(14)
Mn1 N5 2.1849(14)
Mn1 Cl1 2.3559(5)
N1 C1 1.482(2)
N1 C8 1.486(2)
N1 C15 1.487(2)
C1 C2 1.536(3)
C1 H1A 0.9900
C1 H1B 0.9900
C2 N2 1.463(2)
C2 H2A 0.9900
C2 H2B 0.9900
N2 C3 1.336(2)
C3 N3 1.374(2)
C3 C4 1.421(2)
C4 C5 1.358(3)
C4 H4A 0.9500
C5 C6 1.394(3)
C5 H5A 0.9500
C6 C7 1.367(3)
C6 H6A 0.9500
C7 N3 1.360(2)
C7 H7A 0.9500
C8 C9 1.531(3)
C8 H8A 0.9900
C8 H8B 0.9900
C9 N4 1.459(2)
C9 H9A 0.9900
C9 H9B 0.9900
N4 C10 1.332(2)
C10 N5 1.379(2)
C10 C11 1.422(2)
C11 C12 1.365(3)
C11 H11A 0.9500
C12 C13 1.394(3)
C12 H12A 0.9500
C13 C14 1.369(2)
C13 H13A 0.9500
C14 N5 1.353(2)
C14 H14A 0.9500
C15 C16 1.530(3)
C15 H15A 0.9900
C15 H15B 0.9900
C16 N6 1.471(2)
C16 H16A 0.9900
C16 H16B 0.9900
N6 C17 1.331(2)
C17 N7 1.381(2)
C17 C18 1.428(2)
C18 C19 1.368(3)
C18 H18A 0.9500
C19 C20 1.389(3)
C19 H19A 0.9500
C20 C21 1.371(3)
C20 H20A 0.9500
C21 N7 1.353(2)
C21 H21A 0.9500
